data_7034247
loop_
_publ_author_name
'Icsel, Ceyda'
'Yilmaz, Veysel T.'
'Kaya, Yunus'
'Samli, Hale'
'Harrison, William T. A.'
'Buyukgungor, Orhan'

_publ_section_title
;
 New palladium(ii) and platinum(ii) 5,5-diethylbarbiturate complexes with
 2-phenylpyridine, 2,2'-bipyridine and 2,2'-dipyridylamine: synthesis,
 structures, DNA binding, molecular docking, cellular uptake, antioxidant
 activity and cytotoxicity.
;
_journal_issue 15
_journal_name_full 'Dalton transactions (Cambridge, England : 2003)'
_journal_page_first 6880
_journal_page_last 6895
_journal_paper_doi 10.1039/c5dt00728c
_journal_volume 44
_journal_year 2015
_chemical_formula_moiety 'C26 H30 N6 O6 Pd'
_chemical_formula_sum 'C26 H30 N6 O6 Pd'
_chemical_formula_weight 628.96
_chemical_name_systematic
; 
 ? 
;
_space_group_IT_number 14
_symmetry_cell_setting monoclinic
_symmetry_space_group_name_Hall '-P 2ybc'
_symmetry_space_group_name_H-M 'P 1 21/c 1'
_atom_sites_solution_hydrogens geom
_atom_sites_solution_primary direct
_atom_sites_solution_secondary difmap
_audit_creation_method SHELXL-97
_audit_update_record
;
2014-11-13 deposited with the CCDC.
2015-03-02 downloaded from the CCDC.
;
_cell_angle_alpha 90.00
_cell_angle_beta 99.2996(13)
_cell_angle_gamma 90.00
_cell_formula_units_Z 4
_cell_length_a 11.5460(2)
_cell_length_b 22.1844(6)
_cell_length_c 13.2450(3)
_cell_measurement_reflns_used 39005
_cell_measurement_temperature 120(2)
_cell_measurement_theta_max 27.48
_cell_measurement_theta_min 2.91
_cell_volume 3348.00(13)
_computing_structure_refinement 'SHELXL-97 (Sheldrick, 2008)'
_computing_structure_solution 'SHELXS-97 (Sheldrick, 2008)'
_diffrn_ambient_temperature 120(2)
_diffrn_measured_fraction_theta_full 0.996
_diffrn_measured_fraction_theta_max 0.996
_diffrn_measurement_device_type 'Nonius KappaCCD'
_diffrn_measurement_method '\w and \f'
_diffrn_radiation_monochromator graphite
_diffrn_radiation_source 'fine-focus sealed tube'
_diffrn_radiation_type MoK\a
_diffrn_radiation_wavelength 0.71073
_diffrn_reflns_av_R_equivalents 0.0000
_diffrn_reflns_av_sigmaI/netI 0.0488
_diffrn_reflns_limit_h_max 14
_diffrn_reflns_limit_h_min -14
_diffrn_reflns_limit_k_max 28
_diffrn_reflns_limit_k_min 0
_diffrn_reflns_limit_l_max 17
_diffrn_reflns_limit_l_min 0
_diffrn_reflns_number 7680
_diffrn_reflns_theta_full 27.54
_diffrn_reflns_theta_max 27.54
_diffrn_reflns_theta_min 3.12
_diffrn_standards_decay_% 0
_exptl_absorpt_coefficient_mu 0.596
_exptl_absorpt_correction_T_max 0.911
_exptl_absorpt_correction_T_min 0.851
_exptl_absorpt_correction_type multi-scan
_exptl_absorpt_process_details 'SADABS '
_exptl_crystal_colour yellow
_exptl_crystal_density_diffrn 1.248
_exptl_crystal_density_method 'not measured'
_exptl_crystal_description block
_exptl_crystal_F_000 1288
_exptl_crystal_size_max 0.28
_exptl_crystal_size_mid 0.24
_exptl_crystal_size_min 0.16
_refine_diff_density_max 1.550
_refine_diff_density_min -1.032
_refine_diff_density_rms 0.101
_refine_ls_extinction_method none
_refine_ls_goodness_of_fit_ref 1.083
_refine_ls_hydrogen_treatment constr
_refine_ls_matrix_type full
_refine_ls_number_parameters 356
_refine_ls_number_reflns 7680
_refine_ls_number_restraints 0
_refine_ls_restrained_S_all 1.083
_refine_ls_R_factor_all 0.0610
_refine_ls_R_factor_gt 0.0482
_refine_ls_shift/su_max 0.001
_refine_ls_shift/su_mean 0.000
_refine_ls_structure_factor_coef Fsqd
_refine_ls_weighting_details 'calc w=1/[\s^2^(Fo^2^)+(0.0363P)^2^+8.8306P] where P=(Fo^2^+2Fc^2^)/3'
_refine_ls_weighting_scheme calc
_refine_ls_wR_factor_gt 0.1129
_refine_ls_wR_factor_ref 0.1170
_reflns_number_gt 6331
_reflns_number_total 7680
_reflns_threshold_expression >2sigma(I)
_cod_data_source_file c5dt00728c2.cif
_cod_data_source_block Compound_III
_cod_depositor_comments 'Adding full bibliography for 7034246--7034250.cif.'
_cod_original_sg_symbol_H-M 'P 21/c'
_cod_database_code 7034247

loop_
_symmetry_equiv_pos_as_xyz
'x, y, z'
'-x, y+1/2, -z+1/2'
'-x, -y, -z'
'x, -y-1/2, z-1/2'

loop_
_atom_site_label
_atom_site_type_symbol
_atom_site_fract_x
_atom_site_fract_y
_atom_site_fract_z
_atom_site_U_iso_or_equiv
_atom_site_adp_type
_atom_site_occupancy
_atom_site_symmetry_multiplicity
_atom_site_calc_flag
_atom_site_refinement_flags
Pd1 Pd 0.15594(2) 0.102364(11) 0.890763(19) 0.01733(8) Uani 1 1 d .
C1 C 0.3479(3) 0.04983(19) 1.0462(3) 0.0334(9) Uani 1 1 d .
H1 H 0.3788 0.0896 1.0531 0.040 Uiso 1 1 calc R
C2 C 0.4060(4) 0.0045(2) 1.1043(4) 0.0404(11) Uani 1 1 d .
H2 H 0.4749 0.0131 1.1517 0.049 Uiso 1 1 calc R
C3 C 0.3640(4) -0.0533(2) 1.0933(3) 0.0364(10) Uani 1 1 d .
H3 H 0.4050 -0.0854 1.1310 0.044 Uiso 1 1 calc R
C4 C 0.2614(3) -0.06422(18) 1.0270(3) 0.0309(9) Uani 1 1 d .
H4A H 0.2303 -0.1039 1.0191 0.037 Uiso 1 1 calc R
C5 C 0.2039(3) -0.01675(16) 0.9716(3) 0.0219(7) Uani 1 1 d .
C6 C 0.0910(3) -0.02207(15) 0.9022(3) 0.0208(7) Uani 1 1 d .
C7 C 0.0247(4) -0.07447(17) 0.8902(3) 0.0288(8) Uani 1 1 d .
H7 H 0.0512 -0.1099 0.9272 0.035 Uiso 1 1 calc R
C8 C -0.0807(4) -0.07435(19) 0.8233(3) 0.0341(9) Uani 1 1 d .
H8 H -0.1277 -0.1097 0.8147 0.041 Uiso 1 1 calc R
C9 C -0.1170(3) -0.02297(19) 0.7695(3) 0.0337(9) Uani 1 1 d .
H9 H -0.1882 -0.0226 0.7222 0.040 Uiso 1 1 calc R
C10 C -0.0473(3) 0.02888(17) 0.7855(3) 0.0264(8) Uani 1 1 d .
H10 H -0.0726 0.0647 0.7492 0.032 Uiso 1 1 calc R
N1 N 0.2492(2) 0.03995(13) 0.9803(2) 0.0209(6) Uani 1 1 d .
N2 N 0.0538(2) 0.02924(13) 0.8506(2) 0.0197(6) Uani 1 1 d .
C11 C 0.3701(3) 0.18164(16) 0.9069(3) 0.0220(7) Uani 1 1 d .
C12 C 0.4410(3) 0.23879(17) 0.9389(3) 0.0273(8) Uani 1 1 d .
C13 C 0.3912(3) 0.27839(17) 1.0153(3) 0.0269(8) Uani 1 1 d .
C14 C 0.2271(3) 0.20842(16) 1.0124(3) 0.0225(7) Uani 1 1 d .
C15 C 0.5668(3) 0.2196(2) 0.9892(3) 0.0351(10) Uani 1 1 d .
H15A H 0.6051 0.1987 0.9374 0.042 Uiso 1 1 calc R
H15B H 0.6131 0.2564 1.0104 0.042 Uiso 1 1 calc R
C16 C 0.5702(4) 0.1782(2) 1.0825(3) 0.0411(11) Uani 1 1 d .
H16A H 0.6515 0.1739 1.1172 0.062 Uiso 1 1 calc R
H16B H 0.5389 0.1385 1.0601 0.062 Uiso 1 1 calc R
H16C H 0.5225 0.1958 1.1299 0.062 Uiso 1 1 calc R
C17 C 0.4476(4) 0.2769(2) 0.8421(3) 0.0394(10) Uani 1 1 d .
H17A H 0.5105 0.3073 0.8591 0.047 Uiso 1 1 calc R
H17B H 0.4703 0.2502 0.7888 0.047 Uiso 1 1 calc R
C18 C 0.3359(4) 0.3091(2) 0.7982(4) 0.0439(11) Uani 1 1 d .
H18A H 0.3494 0.3336 0.7397 0.066 Uiso 1 1 calc R
H18B H 0.3113 0.3351 0.8506 0.066 Uiso 1 1 calc R
H18C H 0.2743 0.2794 0.7756 0.066 Uiso 1 1 calc R
N3 N 0.2650(2) 0.17220(12) 0.9411(2) 0.0177(6) Uani 1 1 d .
N4 N 0.2906(3) 0.25948(14) 1.0466(2) 0.0261(7) Uani 1 1 d .
H4 H 0.2634 0.2817 1.0926 0.031 Uiso 1 1 calc R
O1 O 0.4079(2) 0.14460(12) 0.8522(2) 0.0270(6) Uani 1 1 d .
O2 O 0.1373(2) 0.19616(12) 1.0474(2) 0.0294(6) Uani 1 1 d .
O3 O 0.4397(2) 0.32460(13) 1.0495(2) 0.0375(7) Uani 1 1 d .
C19 C -0.0543(3) 0.17748(16) 0.8365(3) 0.0233(7) Uani 1 1 d .
C20 C -0.1314(3) 0.22899(18) 0.7864(3) 0.0346(10) Uani 1 1 d .
C21 C -0.0864(3) 0.25804(18) 0.6971(3) 0.0316(9) Uani 1 1 d .
C22 C 0.0859(3) 0.19100(16) 0.7238(3) 0.0221(7) Uani 1 1 d .
C23 C -0.2566(4) 0.2031(2) 0.7481(4) 0.0539(16) Uani 1 1 d .
H23A H -0.2868 0.1852 0.8072 0.065 Uiso 1 1 calc R
H23B H -0.3091 0.2369 0.7223 0.065 Uiso 1 1 calc R
C24 C -0.2629(5) 0.1568(3) 0.6663(6) 0.076(2) Uani 1 1 d .
H24A H -0.3451 0.1461 0.6424 0.115 Uiso 1 1 calc R
H24B H -0.2195 0.1208 0.6935 0.115 Uiso 1 1 calc R
H24C H -0.2282 0.1729 0.6091 0.115 Uiso 1 1 calc R
C25 C -0.1378(5) 0.2773(2) 0.8677(4) 0.0603(16) Uani 1 1 d .
H25A H -0.2001 0.3064 0.8408 0.072 Uiso 1 1 calc R
H25B H -0.1609 0.2578 0.9287 0.072 Uiso 1 1 calc R
C26 C -0.0247(6) 0.3116(2) 0.9005(4) 0.0721(19) Uani 1 1 d .
H26A H -0.0339 0.3387 0.9570 0.108 Uiso 1 1 calc R
H26B H -0.0059 0.3351 0.8427 0.108 Uiso 1 1 calc R
H26C H 0.0390 0.2830 0.9230 0.108 Uiso 1 1 calc R
N5 N 0.0493(2) 0.16263(13) 0.8041(2) 0.0195(6) Uani 1 1 d .
N6 N 0.0176(3) 0.23700(15) 0.6742(2) 0.0285(7) Uani 1 1 d .
H6 H 0.0440 0.2544 0.6228 0.034 Uiso 1 1 calc R
O4 O -0.0872(2) 0.14918(12) 0.9056(2) 0.0292(6) Uani 1 1 d .
O5 O 0.1779(2) 0.17725(12) 0.6935(2) 0.0268(6) Uani 1 1 d .
O6 O -0.1393(3) 0.29860(15) 0.6473(3) 0.0493(9) Uani 1 1 d .

loop_
_atom_site_aniso_label
_atom_site_aniso_U_11
_atom_site_aniso_U_22
_atom_site_aniso_U_33
_atom_site_aniso_U_23
_atom_site_aniso_U_13
_atom_site_aniso_U_12
Pd1 0.01946(14) 0.01524(13) 0.01682(13) 0.00134(10) 0.00149(9) 0.00153(10)
C1 0.030(2) 0.032(2) 0.035(2) 0.0087(17) -0.0049(17) -0.0006(17)
C2 0.025(2) 0.050(3) 0.043(3) 0.013(2) -0.0041(18) 0.0054(19)
C3 0.029(2) 0.037(2) 0.043(3) 0.0186(19) 0.0075(18) 0.0106(18)
C4 0.028(2) 0.0248(19) 0.043(2) 0.0117(17) 0.0138(17) 0.0053(15)
C5 0.0245(18) 0.0224(17) 0.0208(17) 0.0024(14) 0.0093(14) 0.0036(14)
C6 0.0276(18) 0.0186(16) 0.0185(17) 0.0023(13) 0.0104(14) 0.0005(14)
C7 0.040(2) 0.0239(19) 0.0254(19) 0.0026(16) 0.0130(16) -0.0033(16)
C8 0.043(2) 0.033(2) 0.028(2) -0.0068(17) 0.0082(18) -0.0162(18)
C9 0.027(2) 0.040(2) 0.033(2) -0.0060(18) 0.0022(16) -0.0083(17)
C10 0.0261(19) 0.0268(19) 0.0246(19) -0.0011(15) -0.0010(15) -0.0017(15)
N1 0.0212(15) 0.0209(14) 0.0197(15) 0.0051(12) 0.0011(11) 0.0018(12)
N2 0.0207(14) 0.0214(14) 0.0180(14) -0.0001(11) 0.0062(11) 0.0008(12)
C11 0.0200(17) 0.0285(19) 0.0182(17) 0.0001(14) 0.0050(13) 0.0017(14)
C12 0.0239(19) 0.032(2) 0.030(2) -0.0073(16) 0.0140(15) -0.0055(15)
C13 0.0220(18) 0.0285(19) 0.033(2) -0.0080(16) 0.0118(15) -0.0066(15)
C14 0.0240(18) 0.0216(17) 0.0233(18) -0.0043(14) 0.0085(14) -0.0015(14)
C15 0.0213(19) 0.044(2) 0.042(2) -0.017(2) 0.0127(17) -0.0102(17)
C16 0.024(2) 0.058(3) 0.039(2) -0.012(2) -0.0013(17) -0.0045(19)
C17 0.045(3) 0.036(2) 0.043(3) -0.004(2) 0.025(2) -0.0074(19)
C18 0.054(3) 0.037(2) 0.044(3) 0.003(2) 0.019(2) -0.004(2)
N3 0.0199(14) 0.0177(13) 0.0171(14) -0.0032(11) 0.0073(11) -0.0012(11)
N4 0.0236(16) 0.0242(16) 0.0350(18) -0.0132(14) 0.0181(13) -0.0062(12)
O1 0.0210(13) 0.0341(14) 0.0266(14) -0.0101(11) 0.0061(10) 0.0040(11)
O2 0.0297(14) 0.0293(14) 0.0342(15) -0.0098(12) 0.0196(12) -0.0121(11)
O3 0.0323(15) 0.0331(15) 0.0516(19) -0.0166(14) 0.0202(13) -0.0173(12)
C19 0.0237(18) 0.0240(18) 0.0243(18) 0.0058(15) 0.0100(14) 0.0040(14)
C20 0.031(2) 0.033(2) 0.045(2) 0.0238(19) 0.0228(18) 0.0171(17)
C21 0.0256(19) 0.034(2) 0.040(2) 0.0172(18) 0.0187(17) 0.0097(16)
C22 0.0244(18) 0.0233(17) 0.0195(17) 0.0067(14) 0.0067(14) 0.0070(14)
C23 0.023(2) 0.068(3) 0.076(4) 0.051(3) 0.022(2) 0.019(2)
C24 0.044(3) 0.064(4) 0.108(5) 0.024(4) -0.028(3) 0.000(3)
C25 0.084(4) 0.038(3) 0.072(4) 0.018(3) 0.052(3) 0.028(3)
C26 0.130(6) 0.035(3) 0.052(3) 0.000(2) 0.019(4) 0.026(3)
N5 0.0197(14) 0.0204(14) 0.0199(14) 0.0076(12) 0.0075(11) 0.0066(11)
N6 0.0235(16) 0.0346(18) 0.0313(17) 0.0188(14) 0.0161(13) 0.0118(13)
O4 0.0283(14) 0.0360(15) 0.0268(14) 0.0140(12) 0.0148(11) 0.0048(11)
O5 0.0238(13) 0.0305(14) 0.0284(14) 0.0113(11) 0.0113(11) 0.0120(11)
O6 0.0350(16) 0.0515(19) 0.068(2) 0.0426(17) 0.0294(15) 0.0249(15)

loop_
_atom_type_symbol
_atom_type_description
_atom_type_scat_dispersion_real
_atom_type_scat_dispersion_imag
_atom_type_scat_source
C C 0.0033 0.0016 'International Tables Vol C Tables 4.2.6.8 and 6.1.1.4'
H H 0.0000 0.0000 'International Tables Vol C Tables 4.2.6.8 and 6.1.1.4'
N N 0.0061 0.0033 'International Tables Vol C Tables 4.2.6.8 and 6.1.1.4'
O O 0.0106 0.0060 'International Tables Vol C Tables 4.2.6.8 and 6.1.1.4'
Pd Pd -0.9988 1.0072 'International Tables Vol C Tables 4.2.6.8 and 6.1.1.4'

loop_
_geom_angle_atom_site_label_1
_geom_angle_atom_site_label_2
_geom_angle_atom_site_label_3
_geom_angle
N1 C1 C2 122.2(4)
N1 C1 H1 118.9
C2 C1 H1 118.9
C3 C2 C1 119.5(4)
C3 C2 H2 120.2
C1 C2 H2 120.2
C2 C3 C4 119.0(4)
C2 C3 H3 120.5
C4 C3 H3 120.5
C3 C4 C5 119.5(4)
C3 C4 H4A 120.3
C5 C4 H4A 120.3
N1 C5 C4 120.8(3)
N1 C5 C6 114.6(3)
C4 C5 C6 124.6(3)
N2 C6 C7 121.3(3)
N2 C6 C5 115.0(3)
C7 C6 C5 123.7(3)
C8 C7 C6 118.9(4)
C8 C7 H7 120.5
C6 C7 H7 120.5
C9 C8 C7 119.8(4)
C9 C8 H8 120.1
C7 C8 H8 120.1
C8 C9 C10 118.9(4)
C8 C9 H9 120.5
C10 C9 H9 120.5
N2 C10 C9 121.6(4)
N2 C10 H10 119.2
C9 C10 H10 119.2
C1 N1 C5 118.9(3)
C1 N1 Pd1 126.1(3)
C5 N1 Pd1 115.0(2)
C10 N2 C6 119.5(3)
C10 N2 Pd1 125.9(2)
C6 N2 Pd1 114.5(2)
O1 C11 N3 120.7(3)
O1 C11 C12 119.6(3)
N3 C11 C12 119.7(3)
C13 C12 C11 114.8(3)
C13 C12 C17 108.0(3)
C11 C12 C17 108.6(3)
C13 C12 C15 107.4(3)
C11 C12 C15 108.2(3)
C17 C12 C15 109.7(3)
O3 C13 N4 120.6(3)
O3 C13 C12 122.2(3)
N4 C13 C12 117.2(3)
O2 C14 N3 120.9(3)
O2 C14 N4 119.3(3)
N3 C14 N4 119.8(3)
C16 C15 C12 114.1(3)
C16 C15 H15A 108.7
C12 C15 H15A 108.7
C16 C15 H15B 108.7
C12 C15 H15B 108.7
H15A C15 H15B 107.6
C15 C16 H16A 109.5
C15 C16 H16B 109.5
H16A C16 H16B 109.5
C15 C16 H16C 109.5
H16A C16 H16C 109.5
H16B C16 H16C 109.5
C18 C17 C12 115.2(3)
C18 C17 H17A 108.5
C12 C17 H17A 108.5
C18 C17 H17B 108.5
C12 C17 H17B 108.5
H17A C17 H17B 107.5
C17 C18 H18A 109.5
C17 C18 H18B 109.5
H18A C18 H18B 109.5
C17 C18 H18C 109.5
H18A C18 H18C 109.5
H18B C18 H18C 109.5
C14 N3 C11 122.4(3)
C14 N3 Pd1 115.1(2)
C11 N3 Pd1 122.5(2)
C13 N4 C14 125.8(3)
C13 N4 H4 117.1
C14 N4 H4 117.1
O4 C19 N5 120.2(3)
O4 C19 C20 118.6(3)
N5 C19 C20 121.2(3)
C21 C20 C25 108.3(4)
C21 C20 C19 114.1(3)
C25 C20 C19 108.0(4)
C21 C20 C23 108.7(4)
C25 C20 C23 109.8(4)
C19 C20 C23 108.0(3)
O6 C21 N6 120.8(3)
O6 C21 C20 122.2(3)
N6 C21 C20 116.9(3)
O5 C22 N5 122.1(3)
O5 C22 N6 118.8(3)
N5 C22 N6 119.1(3)
C24 C23 C20 115.1(4)
C24 C23 H23A 108.5
C20 C23 H23A 108.5
C24 C23 H23B 108.5
C20 C23 H23B 108.5
H23A C23 H23B 107.5
C23 C24 H24A 109.5
C23 C24 H24B 109.5
H24A C24 H24B 109.5
C23 C24 H24C 109.5
H24A C24 H24C 109.5
H24B C24 H24C 109.5
C26 C25 C20 114.6(4)
C26 C25 H25A 108.6
C20 C25 H25A 108.6
C26 C25 H25B 108.6
C20 C25 H25B 108.6
H25A C25 H25B 107.6
C25 C26 H26A 109.5
C25 C26 H26B 109.5
H26A C26 H26B 109.5
C25 C26 H26C 109.5
H26A C26 H26C 109.5
H26B C26 H26C 109.5
C22 N5 C19 121.9(3)
C22 N5 Pd1 120.5(2)
C19 N5 Pd1 117.2(2)
C21 N6 C22 126.7(3)
C21 N6 H6 116.6
C22 N6 H6 116.6
N1 Pd1 N2 80.67(12)
N1 Pd1 N3 94.96(12)
N2 Pd1 N3 175.45(11)
N1 Pd1 N5 175.21(11)
N2 Pd1 N5 95.97(12)
N3 Pd1 N5 88.32(12)

loop_
_geom_bond_atom_site_label_1
_geom_bond_atom_site_label_2
_geom_bond_distance
C1 N1 1.336(5)
C1 C2 1.374(5)
C1 H1 0.9500
C2 C3 1.370(6)
C2 H2 0.9500
C3 C4 1.377(6)
C3 H3 0.9500
C4 C5 1.389(5)
C4 H4A 0.9500
C5 N1 1.360(4)
C5 C6 1.474(5)
C6 N2 1.361(4)
C6 C7 1.387(5)
C7 C8 1.385(6)
C7 H7 0.9500
C8 C9 1.373(6)
C8 H8 0.9500
C9 C10 1.400(5)
C9 H9 0.9500
C10 N2 1.334(4)
C10 H10 0.9500
C11 O1 1.222(4)
C11 N3 1.378(4)
C11 C12 1.531(5)
C12 C13 1.522(5)
C12 C17 1.547(6)
C12 C15 1.556(6)
C13 O3 1.220(4)
C13 N4 1.362(4)
C14 O2 1.233(4)
C14 N3 1.364(4)
C14 N4 1.385(4)
C15 C16 1.536(6)
C15 H15A 0.9900
C15 H15B 0.9900
C16 H16A 0.9800
C16 H16B 0.9800
C16 H16C 0.9800
C17 C18 1.505(6)
C17 H17A 0.9900
C17 H17B 0.9900
C18 H18A 0.9800
C18 H18B 0.9800
C18 H18C 0.9800
N4 H4 0.8800
C19 O4 1.221(4)
C19 N5 1.375(4)
C19 C20 1.532(5)
C20 C21 1.510(5)
C20 C25 1.530(7)
C20 C23 1.561(7)
C21 O6 1.220(5)
C21 N6 1.368(5)
C22 O5 1.233(4)
C22 N5 1.360(4)
C22 N6 1.388(4)
C23 C24 1.487(9)
C23 H23A 0.9900
C23 H23B 0.9900
C24 H24A 0.9800
C24 H24B 0.9800
C24 H24C 0.9800
C25 C26 1.512(9)
C25 H25A 0.9900
C25 H25B 0.9900
C26 H26A 0.9800
C26 H26B 0.9800
C26 H26C 0.9800
N6 H6 0.8800
Pd1 N1 2.018(3)
Pd1 N2 2.026(3)
Pd1 N3 2.039(3)
Pd1 N5 2.041(3)

loop_
_geom_hbond_atom_site_label_D
_geom_hbond_atom_site_label_H
_geom_hbond_atom_site_label_A
_geom_hbond_distance_DH
_geom_hbond_distance_HA
_geom_hbond_distance_DA
_geom_hbond_angle_DHA
_geom_hbond_site_symmetry_A
N4 H4 O5 0.88 2.00 2.876(4) 170 4_566
N6 H6 O2 0.88 1.92 2.771(4) 161 4_565

loop_
_geom_torsion_atom_site_label_1
_geom_torsion_atom_site_label_2
_geom_torsion_atom_site_label_3
_geom_torsion_atom_site_label_4
_geom_torsion
N1 C1 C2 C3 1.6(7)
C1 C2 C3 C4 -2.5(7)
C2 C3 C4 C5 1.0(6)
C3 C4 C5 N1 1.6(6)
C3 C4 C5 C6 -176.9(4)
N1 C5 C6 N2 5.4(4)
C4 C5 C6 N2 -176.1(3)
N1 C5 C6 C7 -173.5(3)
C4 C5 C6 C7 5.0(6)
N2 C6 C7 C8 0.7(5)
C5 C6 C7 C8 179.5(3)
C6 C7 C8 C9 0.8(6)
C7 C8 C9 C10 -1.5(6)
C8 C9 C10 N2 0.9(6)
C2 C1 N1 C5 1.0(6)
C2 C1 N1 Pd1 -179.9(3)
C4 C5 N1 C1 -2.6(5)
C6 C5 N1 C1 176.1(3)
C4 C5 N1 Pd1 178.2(3)
C6 C5 N1 Pd1 -3.1(4)
N2 Pd1 N1 C1 -178.7(3)
N3 Pd1 N1 C1 0.0(3)
N2 Pd1 N1 C5 0.4(2)
N3 Pd1 N1 C5 179.2(2)
C9 C10 N2 C6 0.6(5)
C9 C10 N2 Pd1 -174.2(3)
C7 C6 N2 C10 -1.4(5)
C5 C6 N2 C10 179.7(3)
C7 C6 N2 Pd1 174.0(3)
C5 C6 N2 Pd1 -4.9(4)
N1 Pd1 N2 C10 177.6(3)
N5 Pd1 N2 C10 1.0(3)
N1 Pd1 N2 C6 2.6(2)
N5 Pd1 N2 C6 -174.0(2)
O1 C11 C12 C13 -174.2(3)
N3 C11 C12 C13 5.1(5)
O1 C11 C12 C17 64.8(4)
N3 C11 C12 C17 -116.0(4)
O1 C11 C12 C15 -54.2(4)
N3 C11 C12 C15 125.0(3)
C11 C12 C13 O3 178.2(4)
C17 C12 C13 O3 -60.4(5)
C15 C12 C13 O3 57.8(5)
C11 C12 C13 N4 -0.2(5)
C17 C12 C13 N4 121.1(4)
C15 C12 C13 N4 -120.6(4)
C13 C12 C15 C16 66.4(4)
C11 C12 C15 C16 -58.1(4)
C17 C12 C15 C16 -176.5(3)
C13 C12 C17 C18 -51.1(5)
C11 C12 C17 C18 73.9(4)
C15 C12 C17 C18 -167.9(4)
O2 C14 N3 C11 -174.3(3)
N4 C14 N3 C11 5.3(5)
O2 C14 N3 Pd1 4.8(5)
N4 C14 N3 Pd1 -175.7(3)
O1 C11 N3 C14 171.4(3)
C12 C11 N3 C14 -7.8(5)
O1 C11 N3 Pd1 -7.5(5)
C12 C11 N3 Pd1 173.2(2)
N1 Pd1 N3 C14 -100.3(3)
N5 Pd1 N3 C14 76.2(2)
N1 Pd1 N3 C11 78.8(3)
N5 Pd1 N3 C11 -104.8(3)
O3 C13 N4 C14 179.1(4)
C12 C13 N4 C14 -2.4(6)
O2 C14 N4 C13 179.7(4)
N3 C14 N4 C13 0.1(6)
O4 C19 C20 C21 -176.0(4)
N5 C19 C20 C21 3.3(6)
O4 C19 C20 C25 63.6(5)
N5 C19 C20 C25 -117.2(4)
O4 C19 C20 C23 -55.1(5)
N5 C19 C20 C23 124.2(4)
C25 C20 C21 O6 -61.8(6)
C19 C20 C21 O6 178.0(4)
C23 C20 C21 O6 57.4(6)
C25 C20 C21 N6 118.0(4)
C19 C20 C21 N6 -2.3(6)
C23 C20 C21 N6 -122.8(4)
C21 C20 C23 C24 60.0(5)
C25 C20 C23 C24 178.3(4)
C19 C20 C23 C24 -64.2(5)
C21 C20 C25 C26 -53.7(5)
C19 C20 C25 C26 70.3(5)
C23 C20 C25 C26 -172.2(4)
O5 C22 N5 C19 -178.9(4)
N6 C22 N5 C19 1.2(5)
O5 C22 N5 Pd1 7.7(5)
N6 C22 N5 Pd1 -172.1(3)
O4 C19 N5 C22 176.5(4)
C20 C19 N5 C22 -2.8(6)
O4 C19 N5 Pd1 -10.0(5)
C20 C19 N5 Pd1 170.7(3)
N2 Pd1 N5 C22 -114.4(3)
N3 Pd1 N5 C22 67.2(3)
N2 Pd1 N5 C19 72.0(3)
N3 Pd1 N5 C19 -106.4(3)
O6 C21 N6 C22 -179.3(4)
C20 C21 N6 C22 0.9(6)
O5 C22 N6 C21 179.9(4)
N5 C22 N6 C21 -0.2(6)
